data_4325779
loop_
_publ_author_name
'Stephen Sproules'
'Priyabrata Banerjee'
'Thomas Weyherm\"uller'
'Yong Yan'
'James P. Donahue'
'Karl Wieghardt'

_publ_section_title
;
 Monoanionic Molybdenum and Tungsten Tris(dithiolene) Complexes: A
 Multifrequency EPR Study
;
_journal_name_full 'Inorganic Chemistry'
_journal_page_first 7106
_journal_page_last 7122
_journal_paper_doi 10.1021/ic2006265
_journal_volume 50
_journal_year 2011
_chemical_formula_sum 'C43 H32 Cl2 S6 W'
_chemical_formula_weight 995.80
_chemical_name_systematic
; 
 ? 
;
_space_group_IT_number 2
_symmetry_cell_setting triclinic
_symmetry_space_group_name_Hall '-P 1'
_symmetry_space_group_name_H-M 'P -1'
_atom_sites_solution_hydrogens geom
_atom_sites_solution_primary direct
_atom_sites_solution_secondary difmap
_audit_creation_method SHELXL-97
_cell_angle_alpha 108.389(4)
_cell_angle_beta 100.009(3)
_cell_angle_gamma 97.998(3)
_cell_formula_units_Z 4
_cell_length_a 11.8989(4)
_cell_length_b 16.7354(6)
_cell_length_c 22.2817(8)
_cell_measurement_reflns_used 9230
_cell_measurement_temperature 100(2)
_cell_measurement_theta_max 30.00
_cell_measurement_theta_min 2.80
_cell_volume 4056.1(3)
_computing_cell_refinement 'Bruker SAINT V7.34A'
_computing_data_collection 'Bruker SAINT V7.34A'
_computing_data_reduction 'Bruker SAINT V7.34A'
_computing_structure_refinement 'SHELXL-97 (Sheldrick, 1997)'
_computing_structure_solution 'SHELXS-97 (Sheldrick, 1990)'
_diffrn_ambient_temperature 100(2)
_diffrn_measured_fraction_theta_full 0.998
_diffrn_measured_fraction_theta_max 0.998
_diffrn_measurement_device_type 'Bruker APEX2'
_diffrn_radiation_monochromator graphite
_diffrn_radiation_source 'rotating anode, 50 kV, 40 mA, Multi-Layer Optics'
_diffrn_radiation_type MoK\a
_diffrn_radiation_wavelength 0.71073
_diffrn_reflns_av_R_equivalents 0.0593
_diffrn_reflns_av_sigmaI/netI 0.0516
_diffrn_reflns_limit_h_max 16
_diffrn_reflns_limit_h_min -16
_diffrn_reflns_limit_k_max 23
_diffrn_reflns_limit_k_min -22
_diffrn_reflns_limit_l_max 31
_diffrn_reflns_limit_l_min -31
_diffrn_reflns_number 97000
_diffrn_reflns_theta_full 30.00
_diffrn_reflns_theta_max 30.00
_diffrn_reflns_theta_min 1.34
_exptl_absorpt_coefficient_mu 3.320
_exptl_absorpt_correction_T_max 0.8831
_exptl_absorpt_correction_T_min 0.7928
_exptl_absorpt_correction_type multi-scan
_exptl_absorpt_process_details 'Bruker SADABS 2008/1'
_exptl_crystal_colour 'dark green'
_exptl_crystal_density_diffrn 1.631
_exptl_crystal_description 'transparent parallelepiped'
_exptl_crystal_F_000 1976
_exptl_crystal_size_max 0.06
_exptl_crystal_size_mid 0.03
_exptl_crystal_size_min 0.03
_refine_diff_density_max 2.885
_refine_diff_density_min -1.245
_refine_diff_density_rms 0.134
_refine_ls_extinction_method none
_refine_ls_goodness_of_fit_ref 1.031
_refine_ls_hydrogen_treatment constr
_refine_ls_matrix_type full
_refine_ls_number_parameters 959
_refine_ls_number_reflns 23613
_refine_ls_number_restraints 10
_refine_ls_restrained_S_all 1.032
_refine_ls_R_factor_all 0.0414
_refine_ls_R_factor_gt 0.0310
_refine_ls_shift/su_max 0.004
_refine_ls_shift/su_mean 0.000
_refine_ls_structure_factor_coef Fsqd
_refine_ls_weighting_details 'calc w=1/[\s^2^(Fo^2^)+(0.0249P)^2^+4.7636P] where P=(Fo^2^+2Fc^2^)/3'
_refine_ls_weighting_scheme calc
_refine_ls_wR_factor_gt 0.0730
_refine_ls_wR_factor_ref 0.0782
_reflns_number_gt 19692
_reflns_number_total 23613
_reflns_threshold_expression >2sigma(I)
_cod_data_source_file ic2006265_si_002_4.cif
_cod_data_source_block 4
_cod_original_cell_volume 4056.1(2)
_cod_database_code 4325779

loop_
_symmetry_equiv_pos_as_xyz
'x, y, z'
'-x, -y, -z'

loop_
_atom_site_label
_atom_site_type_symbol
_atom_site_fract_x
_atom_site_fract_y
_atom_site_fract_z
_atom_site_U_iso_or_equiv
_atom_site_adp_type
_atom_site_occupancy
_atom_site_symmetry_multiplicity
_atom_site_calc_flag
_atom_site_refinement_flags
_atom_site_disorder_assembly
_atom_site_disorder_group
W1 W 0.909805(10) 0.269445(7) 0.581785(5) 0.01264(3) Uani 1 1 d . . .
S1 S 0.71189(6) 0.26338(5) 0.58596(3) 0.01625(14) Uani 1 1 d . . .
S4 S 0.95380(6) 0.37705(5) 0.68784(3) 0.01486(13) Uani 1 1 d . . .
S21 S 0.83941(6) 0.11515(5) 0.53071(3) 0.01593(14) Uani 1 1 d . . .
S24 S 1.07520(6) 0.23203(5) 0.63756(3) 0.01516(13) Uani 1 1 d . . .
S41 S 0.82155(6) 0.25843(5) 0.47471(3) 0.01543(13) Uani 1 1 d . . .
S44 S 1.05843(6) 0.37591(5) 0.57930(3) 0.01403(13) Uani 1 1 d . . .
C2 C 0.7163(3) 0.35887(19) 0.64848(14) 0.0162(6) Uani 1 1 d . . .
C3 C 0.8249(3) 0.41008(19) 0.69367(13) 0.0150(5) Uani 1 1 d . . .
C5 C 0.6012(3) 0.3804(2) 0.65355(14) 0.0186(6) Uani 1 1 d . . .
C6 C 0.5097(3) 0.3172(2) 0.65256(15) 0.0249(7) Uani 1 1 d . . .
H6 H 0.5190 0.2596 0.6447 0.030 Uiso 1 1 calc R . .
C7 C 0.4059(3) 0.3398(3) 0.66323(17) 0.0338(9) Uani 1 1 d . . .
H7 H 0.3431 0.2977 0.6628 0.041 Uiso 1 1 calc R . .
C8 C 0.3930(3) 0.4237(3) 0.67451(16) 0.0367(10) Uani 1 1 d . . .
H8 H 0.3220 0.4389 0.6832 0.044 Uiso 1 1 calc R . .
C9 C 0.4813(3) 0.4858(3) 0.67340(16) 0.0315(8) Uani 1 1 d . . .
H9 H 0.4704 0.5428 0.6801 0.038 Uiso 1 1 calc R . .
C10 C 0.5852(3) 0.4642(2) 0.66255(15) 0.0224(6) Uani 1 1 d . . .
H10 H 0.6462 0.5063 0.6612 0.027 Uiso 1 1 calc R . .
C11 C 0.8414(3) 0.4906(2) 0.75148(13) 0.0156(5) Uani 1 1 d . . .
C12 C 0.7745(3) 0.4911(2) 0.79366(15) 0.0213(6) Uani 1 1 d . . .
H12 H 0.7177 0.4417 0.7877 0.026 Uiso 1 1 calc R . .
C13 C 0.7906(3) 0.5673(2) 0.84728(15) 0.0242(7) Uani 1 1 d . . .
H13 H 0.7421 0.5677 0.8770 0.029 Uiso 1 1 calc R . .
C14 C 0.8738(3) 0.6434(2) 0.86022(15) 0.0252(7) Uani 1 1 d . . .
H14 H 0.8806 0.6930 0.8973 0.030 Uiso 1 1 calc R . .
C15 C 0.9418(3) 0.6432(2) 0.81906(16) 0.0231(7) Uani 1 1 d . . .
H15 H 0.9994 0.6925 0.8257 0.028 Uiso 1 1 calc R . .
C16 C 0.9256(3) 0.5674(2) 0.76516(14) 0.0190(6) Uani 1 1 d . . .
H16 H 0.9744 0.5673 0.7356 0.023 Uiso 1 1 calc R . .
C22 C 0.9192(3) 0.0747(2) 0.58247(14) 0.0160(6) Uani 1 1 d . . .
C23 C 1.0238(3) 0.12597(19) 0.63025(14) 0.0153(5) Uani 1 1 d . . .
C25 C 0.8680(3) -0.01807(19) 0.57027(14) 0.0166(6) Uani 1 1 d . . .
C26 C 0.8449(3) -0.0854(2) 0.50948(15) 0.0223(7) Uani 1 1 d . . .
H26 H 0.8617 -0.0713 0.4734 0.027 Uiso 1 1 calc R . .
C27 C 0.7984(3) -0.1721(2) 0.49922(16) 0.0257(7) Uani 1 1 d . . .
H27 H 0.7858 -0.2154 0.4577 0.031 Uiso 1 1 calc R . .
C28 C 0.7730(3) -0.1913(2) 0.54853(17) 0.0284(8) Uani 1 1 d . . .
H28 H 0.7412 -0.2489 0.5436 0.034 Uiso 1 1 calc R . .
C29 C 0.7937(3) -0.1249(2) 0.60876(17) 0.0289(8) Uani 1 1 d . . .
H29 H 0.7739 -0.1392 0.6442 0.035 Uiso 1 1 calc R . .
C30 C 0.8420(3) -0.0388(2) 0.61982(15) 0.0238(7) Uani 1 1 d . . .
H30 H 0.8558 0.0038 0.6618 0.029 Uiso 1 1 calc R . .
C31 C 1.1025(3) 0.0971(2) 0.67530(15) 0.0175(6) Uani 1 1 d . . .
C32 C 1.1339(3) 0.0172(2) 0.65302(16) 0.0225(6) Uani 1 1 d . . .
H32 H 1.1053 -0.0195 0.6090 0.027 Uiso 1 1 calc R . .
C33 C 1.2080(3) -0.0078(2) 0.69660(17) 0.0270(7) Uani 1 1 d . . .
H33 H 1.2302 -0.0617 0.6817 0.032 Uiso 1 1 calc R . .
C34 C 1.2506(3) 0.0460(2) 0.76254(17) 0.0264(7) Uani 1 1 d . . .
H34 H 1.3005 0.0277 0.7915 0.032 Uiso 1 1 calc R . .
C35 C 1.2199(3) 0.1249(2) 0.78499(16) 0.0235(7) Uani 1 1 d . . .
H35 H 1.2478 0.1609 0.8293 0.028 Uiso 1 1 calc R . .
C36 C 1.1470(3) 0.1515(2) 0.74165(15) 0.0197(6) Uani 1 1 d . . .
H36 H 1.1271 0.2063 0.7566 0.024 Uiso 1 1 calc R . .
C42 C 0.9309(2) 0.30871(19) 0.45300(13) 0.0148(5) Uani 1 1 d . . .
C43 C 1.0372(2) 0.36241(18) 0.49947(13) 0.0133(5) Uani 1 1 d . . .
C45 C 0.8992(3) 0.2945(2) 0.38320(14) 0.0175(6) Uani 1 1 d . . .
C46 C 0.8129(3) 0.3312(3) 0.35688(17) 0.0277(8) Uani 1 1 d . . .
H46 H 0.7716 0.3648 0.3846 0.033 Uiso 1 1 calc R . .
C47 C 0.7871(3) 0.3193(3) 0.29162(19) 0.0413(11) Uani 1 1 d . . .
H47 H 0.7298 0.3452 0.2740 0.050 Uiso 1 1 calc R . .
C48 C 0.8459(3) 0.2696(3) 0.25325(17) 0.0443(12) Uani 1 1 d . . .
H48 H 0.8287 0.2597 0.2079 0.053 Uiso 1 1 calc R . .
C49 C 0.9314(4) 0.2327(3) 0.27932(17) 0.0385(10) Uani 1 1 d . . .
H49 H 0.9720 0.1985 0.2514 0.046 Uiso 1 1 calc R . .
C50 C 0.9580(3) 0.2446(2) 0.34418(16) 0.0258(7) Uani 1 1 d . . .
H50 H 1.0157 0.2189 0.3616 0.031 Uiso 1 1 calc R . .
C51 C 1.1314(2) 0.41783(18) 0.48895(13) 0.0135(5) Uani 1 1 d . . .
C52 C 1.2518(2) 0.43194(19) 0.52337(13) 0.0149(5) Uani 1 1 d . . .
H52 H 1.2694 0.4010 0.5517 0.018 Uiso 1 1 calc R . .
C53 C 1.3420(3) 0.4878(2) 0.51718(14) 0.0171(6) Uani 1 1 d . . .
H53 H 1.4201 0.4964 0.5406 0.020 Uiso 1 1 calc R . .
C54 C 1.3123(3) 0.5299(2) 0.47548(14) 0.0184(6) Uani 1 1 d . . .
H54 H 1.3712 0.5690 0.4692 0.022 Uiso 1 1 calc R . .
C55 C 1.1932(3) 0.5164(2) 0.44056(14) 0.0179(6) Uani 1 1 d . . .
H55 H 1.1763 0.5466 0.4115 0.022 Uiso 1 1 calc R . .
C56 C 1.1033(3) 0.46170(19) 0.44764(13) 0.0152(5) Uani 1 1 d . . .
H56 H 1.0251 0.4545 0.4250 0.018 Uiso 1 1 calc R . .
W2 W 0.576689(9) 0.756776(7) 0.933545(5) 0.01205(3) Uani 1 1 d . . .
S101 S 0.48409(6) 0.60737(5) 0.90364(3) 0.01372(13) Uani 1 1 d . . .
S104 S 0.70383(6) 0.73069(5) 1.01763(3) 0.01411(13) Uani 1 1 d . . .
S121 S 0.37488(6) 0.76513(5) 0.91422(3) 0.01520(13) Uani 1 1 d . . .
S124 S 0.60724(6) 0.89246(5) 1.02074(3) 0.01524(13) Uani 1 1 d . . .
S141 S 0.53791(6) 0.70201(5) 0.82014(3) 0.01513(13) Uani 1 1 d . . .
S144 S 0.75698(6) 0.83370(5) 0.93084(3) 0.01491(13) Uani 1 1 d . . .
C102 C 0.5867(2) 0.56251(19) 0.94055(13) 0.0145(5) Uani 1 1 d . . .
C103 C 0.6824(2) 0.61857(18) 0.99397(13) 0.0130(5) Uani 1 1 d . . .
C105 C 0.5564(2) 0.46503(19) 0.91374(14) 0.0158(5) Uani 1 1 d . . .
C106 C 0.5702(2) 0.4179(2) 0.95357(15) 0.0170(6) Uani 1 1 d . . .
H106 H 0.6002 0.4458 0.9991 0.020 Uiso 1 1 calc R . .
C107 C 0.5392(3) 0.3265(2) 0.92617(16) 0.0197(6) Uani 1 1 d . . .
H107 H 0.5497 0.2945 0.9544 0.024 Uiso 1 1 calc R . .
C108 C 0.4937(3) 0.2809(2) 0.85917(16) 0.0213(6) Uani 1 1 d . . .
H108 H 0.4736 0.2198 0.8426 0.026 Uiso 1 1 calc R . .
C109 C 0.4795(3) 0.3268(2) 0.81950(16) 0.0223(6) Uani 1 1 d . . .
H109 H 0.4492 0.2984 0.7741 0.027 Uiso 1 1 calc R . .
C110 C 0.5104(3) 0.4177(2) 0.84616(14) 0.0176(6) Uani 1 1 d . . .
H110 H 0.4999 0.4490 0.8174 0.021 Uiso 1 1 calc R . .
C111 C 0.7655(3) 0.58954(19) 1.03711(14) 0.0162(6) Uani 1 1 d . . .
C112 C 0.7674(3) 0.6138(2) 1.10183(15) 0.0224(6) Uani 1 1 d . . .
H112 H 0.7205 0.6524 1.1197 0.027 Uiso 1 1 calc R . .
C113 C 0.8383(3) 0.5820(3) 1.14197(17) 0.0295(8) Uani 1 1 d . . .
H113 H 0.8377 0.5989 1.1868 0.035 Uiso 1 1 calc R . .
C114 C 0.9086(3) 0.5271(3) 1.11852(18) 0.0306(8) Uani 1 1 d . . .
H114 H 0.9559 0.5057 1.1463 0.037 Uiso 1 1 calc R . .
C115 C 0.9085(3) 0.5043(2) 1.05496(18) 0.0271(7) Uani 1 1 d . . .
H115 H 0.9571 0.4668 1.0376 0.033 Uiso 1 1 calc R . .
C116 C 0.8377(3) 0.5354(2) 1.01408(16) 0.0218(6) Uani 1 1 d . . .
H116 H 0.8395 0.5187 0.9694 0.026 Uiso 1 1 calc R . .
C122 C 0.3688(2) 0.83384(19) 0.98876(14) 0.0152(5) Uani 1 1 d . . .
C123 C 0.4720(2) 0.88993(19) 1.03615(14) 0.0145(5) Uani 1 1 d . . .
C125 C 0.2496(3) 0.8294(2) 0.99823(14) 0.0170(6) Uani 1 1 d . . .
C126 C 0.1823(3) 0.7503(2) 0.99248(16) 0.0217(6) Uani 1 1 d . . .
H126 H 0.2092 0.6985 0.9767 0.026 Uiso 1 1 calc R . .
C127 C 0.0780(3) 0.7486(2) 1.00979(17) 0.0262(7) Uani 1 1 d . . .
H127 H 0.0322 0.6957 1.0071 0.031 Uiso 1 1 calc R . .
C128 C 0.0392(3) 0.8247(2) 1.03147(16) 0.0269(7) Uani 1 1 d . . .
H128 H -0.0330 0.8236 1.0442 0.032 Uiso 1 1 calc R . .
C129 C 0.1043(3) 0.9032(2) 1.03493(15) 0.0242(7) Uani 1 1 d . . .
H129 H 0.0750 0.9544 1.0485 0.029 Uiso 1 1 calc R . .
C130 C 0.2088(3) 0.9058(2) 1.01890(15) 0.0194(6) Uani 1 1 d . . .
H130 H 0.2540 0.9588 1.0216 0.023 Uiso 1 1 calc R . .
C131 C 0.4779(2) 0.94926(19) 1.10253(14) 0.0158(6) Uani 1 1 d . . .
C132 C 0.4242(3) 0.9159(2) 1.13956(15) 0.0187(6) Uani 1 1 d . . .
H132 H 0.3785 0.8591 1.1230 0.022 Uiso 1 1 calc R . .
C133 C 0.4387(3) 0.9689(2) 1.20360(15) 0.0232(7) Uani 1 1 d . . .
H133 H 0.4027 0.9462 1.2313 0.028 Uiso 1 1 calc R . .
C134 C 0.5047(3) 1.0556(2) 1.23059(16) 0.0259(7) Uani 1 1 d . . .
H134 H 0.5120 1.0885 1.2750 0.031 Uiso 1 1 calc R . .
C135 C 0.5551(3) 1.0897(2) 1.19361(16) 0.0236(7) Uani 1 1 d . . .
H135 H 0.5978 1.1475 1.2098 0.028 Uiso 1 1 calc R . .
C136 C 0.5427(3) 1.0367(2) 1.12971(15) 0.0185(6) Uani 1 1 d . . .
H136 H 0.5793 1.0597 1.1023 0.022 Uiso 1 1 calc R . .
C142 C 0.6437(2) 0.76259(19) 0.80234(14) 0.0151(5) Uani 1 1 d . . .
C143 C 0.7414(2) 0.82207(19) 0.85192(13) 0.0150(5) Uani 1 1 d . . .
C145 C 0.6268(3) 0.73646(19) 0.73197(14) 0.0158(6) Uani 1 1 d . . .
C146 C 0.5176(3) 0.7321(2) 0.68986(14) 0.0172(6) Uani 1 1 d . . .
H146 H 0.4550 0.7482 0.7090 0.021 Uiso 1 1 calc R . .
C147 C 0.4999(3) 0.7059(2) 0.62366(14) 0.0188(6) Uani 1 1 d . . .
H147 H 0.4283 0.7053 0.5967 0.023 Uiso 1 1 calc R . .
C148 C 0.5908(3) 0.6808(2) 0.59884(14) 0.0201(6) Uani 1 1 d . . .
H148 H 0.5827 0.6612 0.5531 0.024 Uiso 1 1 calc R . .
C149 C 0.6986(3) 0.6832(2) 0.64018(14) 0.0187(6) Uani 1 1 d . . .
H149 H 0.7599 0.6646 0.6208 0.022 Uiso 1 1 calc R . .
C150 C 0.7170(3) 0.7113(2) 0.70636(15) 0.0181(6) Uani 1 1 d . . .
H150 H 0.7894 0.7131 0.7332 0.022 Uiso 1 1 calc R . .
C151 C 0.8409(3) 0.8771(2) 0.84357(14) 0.0179(6) Uani 1 1 d . . .
C152 C 0.8163(3) 0.9254(2) 0.80527(15) 0.0225(7) Uani 1 1 d . . .
H152 H 0.7390 0.9208 0.7827 0.027 Uiso 1 1 calc R . .
C153 C 0.9092(4) 0.9807(2) 0.80119(17) 0.0323(8) Uani 1 1 d . . .
H153 H 0.8949 1.0149 0.7749 0.039 Uiso 1 1 calc R . .
C154 C 1.0275(3) 0.9891(2) 0.83509(18) 0.0353(9) Uani 1 1 d . . .
H154 H 1.0887 1.0290 0.8314 0.042 Uiso 1 1 calc R . .
C155 C 1.0521(3) 0.9402(2) 0.87237(17) 0.0288(8) Uani 1 1 d . . .
H155 H 1.1297 0.9439 0.8942 0.035 Uiso 1 1 calc R . .
C156 C 0.9598(3) 0.8855(2) 0.87684(15) 0.0206(6) Uani 1 1 d . . .
H156 H 0.9745 0.8514 0.9031 0.025 Uiso 1 1 calc R . .
C200 C 0.8829(5) 0.2504(4) 0.8225(3) 0.084(2) Uani 1 1 d . . .
H20A H 0.9052 0.2127 0.8470 0.101 Uiso 1 1 calc R . .
H20B H 0.9531 0.2943 0.8287 0.101 Uiso 1 1 calc R . .
Cl21 Cl 0.77774(14) 0.29958(11) 0.85122(8) 0.0712(4) Uani 1 1 d . . .
Cl22 Cl 0.8302(2) 0.18806(13) 0.73846(9) 0.1060(7) Uani 1 1 d . . .
C310 C 0.5387(12) 0.9457(9) 1.4450(6) 0.081(3) Uani 0.483(3) 1 d PD A 1
H31A H 0.4996 0.8927 1.4500 0.098 Uiso 0.483(3) 1 calc PR A 1
H31B H 0.6037 0.9761 1.4836 0.098 Uiso 0.483(3) 1 calc PR A 1
Cl41 Cl 0.5943(4) 0.9184(3) 1.3702(3) 0.1045(13) Uani 0.483(3) 1 d PD A 1
Cl42 Cl 0.4430(5) 1.0094(5) 1.4380(3) 0.172(3) Uani 0.483(3) 1 d PD A 1
C300 C 0.525(3) 0.9543(15) 1.4106(10) 0.081(3) Uani 0.237(3) 1 d PD B 2
H30A H 0.4644 0.9205 1.4234 0.098 Uiso 0.237(3) 1 calc PR B 2
H30B H 0.5980 0.9706 1.4446 0.098 Uiso 0.237(3) 1 calc PR B 2
Cl31 Cl 0.5494(8) 0.8877(6) 1.3316(6) 0.1045(13) Uani 0.237(3) 1 d PD B 2
Cl32 Cl 0.4818(13) 1.0440(11) 1.4044(9) 0.172(3) Uani 0.237(3) 1 d PD B 2
C305 C 0.5633(14) 0.9912(9) 1.3886(12) 0.081(3) Uani 0.280(3) 1 d PD C 3
H30C H 0.6077 0.9839 1.4277 0.098 Uiso 0.280(3) 1 calc PR C 3
H30D H 0.6125 0.9852 1.3565 0.098 Uiso 0.280(3) 1 calc PR C 3
Cl36 Cl 0.4263(6) 0.9073(5) 1.3533(4) 0.1045(13) Uani 0.280(3) 1 d PD C 3
Cl37 Cl 0.5297(10) 1.0892(8) 1.4084(7) 0.172(3) Uani 0.280(3) 1 d PD C 3

loop_
_atom_site_aniso_label
_atom_site_aniso_U_11
_atom_site_aniso_U_22
_atom_site_aniso_U_33
_atom_site_aniso_U_23
_atom_site_aniso_U_13
_atom_site_aniso_U_12
W1 0.01487(6) 0.01430(6) 0.01150(5) 0.00734(4) 0.00472(4) 0.00299(4)
S1 0.0163(3) 0.0174(3) 0.0161(3) 0.0067(3) 0.0065(3) 0.0015(3)
S4 0.0151(3) 0.0193(3) 0.0125(3) 0.0072(3) 0.0049(2) 0.0048(3)
S21 0.0206(3) 0.0150(3) 0.0132(3) 0.0069(3) 0.0035(3) 0.0029(3)
S24 0.0162(3) 0.0170(3) 0.0163(3) 0.0100(3) 0.0055(3) 0.0044(3)
S41 0.0155(3) 0.0195(3) 0.0138(3) 0.0099(3) 0.0037(2) 0.0017(3)
S44 0.0154(3) 0.0171(3) 0.0116(3) 0.0083(3) 0.0035(2) 0.0020(3)
C2 0.0190(14) 0.0189(14) 0.0161(13) 0.0101(11) 0.0088(11) 0.0058(11)
C3 0.0187(13) 0.0189(14) 0.0127(12) 0.0104(11) 0.0075(10) 0.0044(11)
C5 0.0152(13) 0.0311(17) 0.0105(12) 0.0076(12) 0.0047(10) 0.0050(12)
C6 0.0166(14) 0.038(2) 0.0213(15) 0.0141(14) 0.0049(12) 0.0017(13)
C7 0.0162(15) 0.065(3) 0.0215(16) 0.0192(18) 0.0050(13) 0.0021(16)
C8 0.0205(16) 0.077(3) 0.0173(16) 0.0173(18) 0.0056(13) 0.0215(18)
C9 0.0303(18) 0.049(2) 0.0182(15) 0.0099(15) 0.0046(13) 0.0222(17)
C10 0.0223(15) 0.0319(18) 0.0158(14) 0.0097(13) 0.0050(12) 0.0104(13)
C11 0.0177(13) 0.0209(15) 0.0114(12) 0.0085(11) 0.0036(10) 0.0075(11)
C12 0.0222(15) 0.0301(17) 0.0173(14) 0.0125(13) 0.0095(12) 0.0077(13)
C13 0.0237(16) 0.039(2) 0.0164(14) 0.0119(14) 0.0099(12) 0.0137(14)
C14 0.0305(17) 0.0308(18) 0.0166(14) 0.0063(13) 0.0066(13) 0.0168(15)
C15 0.0288(17) 0.0187(15) 0.0228(15) 0.0075(13) 0.0071(13) 0.0055(13)
C16 0.0210(14) 0.0234(16) 0.0166(14) 0.0084(12) 0.0087(11) 0.0088(12)
C22 0.0198(14) 0.0194(14) 0.0139(13) 0.0092(11) 0.0079(11) 0.0075(11)
C23 0.0190(13) 0.0151(13) 0.0164(13) 0.0090(11) 0.0083(11) 0.0053(11)
C25 0.0201(14) 0.0171(14) 0.0164(13) 0.0089(11) 0.0067(11) 0.0059(11)
C26 0.0292(17) 0.0209(16) 0.0183(14) 0.0073(12) 0.0109(13) 0.0025(13)
C27 0.0384(19) 0.0164(15) 0.0227(16) 0.0036(13) 0.0150(14) 0.0044(14)
C28 0.041(2) 0.0166(15) 0.0339(18) 0.0116(14) 0.0195(16) 0.0059(14)
C29 0.049(2) 0.0208(16) 0.0264(17) 0.0144(14) 0.0206(16) 0.0071(15)
C30 0.0367(18) 0.0188(15) 0.0181(14) 0.0072(12) 0.0113(13) 0.0046(13)
C31 0.0163(13) 0.0219(15) 0.0196(14) 0.0123(12) 0.0074(11) 0.0051(11)
C32 0.0248(16) 0.0255(17) 0.0227(15) 0.0117(13) 0.0077(13) 0.0124(13)
C33 0.0254(16) 0.0308(18) 0.0347(19) 0.0194(15) 0.0101(14) 0.0147(14)
C34 0.0195(15) 0.038(2) 0.0311(18) 0.0240(16) 0.0061(13) 0.0083(14)
C35 0.0202(15) 0.0320(18) 0.0204(15) 0.0145(14) 0.0037(12) 0.0008(13)
C36 0.0207(15) 0.0215(15) 0.0208(14) 0.0122(12) 0.0056(12) 0.0047(12)
C42 0.0158(13) 0.0191(14) 0.0138(12) 0.0101(11) 0.0052(10) 0.0046(11)
C43 0.0170(13) 0.0141(13) 0.0138(12) 0.0096(11) 0.0051(10) 0.0066(10)
C45 0.0161(13) 0.0236(15) 0.0132(13) 0.0102(12) 0.0020(10) -0.0025(11)
C46 0.0165(15) 0.047(2) 0.0278(17) 0.0262(16) 0.0030(13) 0.0030(14)
C47 0.0187(16) 0.080(3) 0.035(2) 0.042(2) -0.0011(15) -0.0019(18)
C48 0.032(2) 0.077(3) 0.0176(16) 0.0248(19) -0.0020(14) -0.019(2)
C49 0.044(2) 0.047(2) 0.0165(16) 0.0051(16) 0.0124(15) -0.0058(19)
C50 0.0332(18) 0.0272(17) 0.0180(15) 0.0076(13) 0.0103(13) 0.0049(14)
C51 0.0168(13) 0.0129(13) 0.0128(12) 0.0064(10) 0.0050(10) 0.0031(10)
C52 0.0181(13) 0.0168(14) 0.0135(12) 0.0086(11) 0.0053(10) 0.0058(11)
C53 0.0151(13) 0.0213(15) 0.0153(13) 0.0072(11) 0.0038(11) 0.0032(11)
C54 0.0198(14) 0.0198(15) 0.0175(14) 0.0086(12) 0.0072(11) 0.0013(12)
C55 0.0240(15) 0.0193(15) 0.0165(13) 0.0124(12) 0.0074(11) 0.0055(12)
C56 0.0178(13) 0.0182(14) 0.0123(12) 0.0086(11) 0.0031(10) 0.0051(11)
W2 0.01290(5) 0.01487(6) 0.01147(5) 0.00752(4) 0.00439(4) 0.00387(4)
S101 0.0139(3) 0.0156(3) 0.0144(3) 0.0089(3) 0.0035(2) 0.0032(3)
S104 0.0146(3) 0.0175(3) 0.0126(3) 0.0082(3) 0.0035(2) 0.0034(3)
S121 0.0147(3) 0.0184(3) 0.0144(3) 0.0072(3) 0.0038(2) 0.0058(3)
S124 0.0149(3) 0.0161(3) 0.0159(3) 0.0061(3) 0.0056(3) 0.0036(3)
S141 0.0158(3) 0.0189(3) 0.0120(3) 0.0071(3) 0.0045(2) 0.0024(3)
S144 0.0150(3) 0.0197(3) 0.0122(3) 0.0079(3) 0.0046(2) 0.0029(3)
C102 0.0163(13) 0.0184(14) 0.0129(12) 0.0086(11) 0.0064(10) 0.0054(11)
C103 0.0145(12) 0.0155(13) 0.0135(12) 0.0081(10) 0.0076(10) 0.0046(10)
C105 0.0142(13) 0.0169(14) 0.0205(14) 0.0096(11) 0.0067(11) 0.0057(11)
C106 0.0151(13) 0.0244(15) 0.0192(14) 0.0142(12) 0.0084(11) 0.0072(11)
C107 0.0184(14) 0.0218(15) 0.0263(15) 0.0152(13) 0.0104(12) 0.0054(12)
C108 0.0219(15) 0.0174(15) 0.0272(16) 0.0095(13) 0.0083(12) 0.0054(12)
C109 0.0261(16) 0.0207(15) 0.0203(15) 0.0067(12) 0.0072(12) 0.0050(13)
C110 0.0234(15) 0.0174(14) 0.0159(13) 0.0091(11) 0.0064(11) 0.0072(12)
C111 0.0163(13) 0.0175(14) 0.0184(13) 0.0103(11) 0.0055(11) 0.0040(11)
C112 0.0242(16) 0.0285(17) 0.0189(14) 0.0116(13) 0.0068(12) 0.0100(13)
C113 0.0338(19) 0.039(2) 0.0203(16) 0.0172(15) 0.0041(14) 0.0105(16)
C114 0.0283(18) 0.039(2) 0.0336(19) 0.0254(17) 0.0026(15) 0.0130(16)
C115 0.0185(15) 0.0334(19) 0.0375(19) 0.0189(16) 0.0082(14) 0.0140(14)
C116 0.0184(14) 0.0283(17) 0.0253(16) 0.0147(14) 0.0083(12) 0.0097(13)
C122 0.0154(13) 0.0161(14) 0.0176(13) 0.0087(11) 0.0056(11) 0.0057(11)
C123 0.0155(13) 0.0154(13) 0.0172(13) 0.0096(11) 0.0066(10) 0.0050(11)
C125 0.0142(13) 0.0227(15) 0.0163(13) 0.0092(12) 0.0036(11) 0.0055(11)
C126 0.0182(14) 0.0231(16) 0.0244(15) 0.0084(13) 0.0050(12) 0.0058(12)
C127 0.0154(14) 0.0320(18) 0.0306(17) 0.0121(15) 0.0052(13) 0.0001(13)
C128 0.0165(15) 0.042(2) 0.0199(15) 0.0076(14) 0.0046(12) 0.0062(14)
C129 0.0204(15) 0.0324(18) 0.0187(15) 0.0050(13) 0.0041(12) 0.0114(13)
C130 0.0191(14) 0.0202(15) 0.0206(14) 0.0084(12) 0.0034(11) 0.0077(12)
C131 0.0152(13) 0.0168(14) 0.0179(13) 0.0079(11) 0.0041(11) 0.0069(11)
C132 0.0202(14) 0.0187(15) 0.0206(14) 0.0086(12) 0.0078(12) 0.0066(12)
C133 0.0259(16) 0.0297(17) 0.0204(15) 0.0120(13) 0.0112(13) 0.0112(14)
C134 0.0309(18) 0.0285(18) 0.0183(15) 0.0048(13) 0.0074(13) 0.0123(14)
C135 0.0263(16) 0.0181(15) 0.0249(16) 0.0040(13) 0.0071(13) 0.0069(13)
C136 0.0213(14) 0.0167(14) 0.0202(14) 0.0078(12) 0.0066(12) 0.0078(12)
C142 0.0147(13) 0.0196(14) 0.0148(13) 0.0088(11) 0.0062(10) 0.0059(11)
C143 0.0174(13) 0.0181(14) 0.0141(13) 0.0093(11) 0.0065(10) 0.0062(11)
C145 0.0199(14) 0.0164(14) 0.0146(13) 0.0085(11) 0.0067(11) 0.0042(11)
C146 0.0173(14) 0.0194(14) 0.0166(13) 0.0071(11) 0.0059(11) 0.0043(11)
C147 0.0190(14) 0.0227(15) 0.0163(13) 0.0084(12) 0.0052(11) 0.0045(12)
C148 0.0254(15) 0.0224(15) 0.0138(13) 0.0071(12) 0.0086(11) 0.0020(12)
C149 0.0207(14) 0.0196(15) 0.0173(14) 0.0061(12) 0.0092(11) 0.0036(12)
C150 0.0174(14) 0.0216(15) 0.0202(14) 0.0110(12) 0.0075(11) 0.0067(12)
C151 0.0221(15) 0.0169(14) 0.0163(13) 0.0061(11) 0.0088(11) 0.0029(12)
C152 0.0324(17) 0.0200(15) 0.0178(14) 0.0096(12) 0.0094(13) 0.0030(13)
C153 0.052(2) 0.0285(18) 0.0236(17) 0.0155(15) 0.0192(16) 0.0021(17)
C154 0.041(2) 0.0303(19) 0.0346(19) 0.0082(16) 0.0251(17) -0.0045(16)
C155 0.0230(16) 0.0305(19) 0.0308(18) 0.0063(15) 0.0135(14) 0.0003(14)
C156 0.0219(15) 0.0217(15) 0.0192(14) 0.0067(12) 0.0088(12) 0.0032(12)
C200 0.048(3) 0.082(4) 0.100(5) -0.003(4) 0.032(3) 0.007(3)
Cl21 0.0782(9) 0.0919(11) 0.0856(10) 0.0545(9) 0.0544(8) 0.0529(9)
Cl22 0.184(2) 0.1008(14) 0.0906(12) 0.0595(11) 0.0899(14) 0.0803(14)
C310 0.071(7) 0.080(7) 0.088(9) 0.032(7) 0.014(7) -0.006(5)
Cl41 0.078(2) 0.101(3) 0.152(4) 0.078(3) 0.026(2) -0.0055(19)
Cl42 0.141(4) 0.293(8) 0.164(4) 0.120(5) 0.085(4) 0.147(5)
C300 0.071(7) 0.080(7) 0.088(9) 0.032(7) 0.014(7) -0.006(5)
Cl31 0.078(2) 0.101(3) 0.152(4) 0.078(3) 0.026(2) -0.0055(19)
Cl32 0.141(4) 0.293(8) 0.164(4) 0.120(5) 0.085(4) 0.147(5)
C305 0.071(7) 0.080(7) 0.088(9) 0.032(7) 0.014(7) -0.006(5)
Cl36 0.078(2) 0.101(3) 0.152(4) 0.078(3) 0.026(2) -0.0055(19)
Cl37 0.141(4) 0.293(8) 0.164(4) 0.120(5) 0.085(4) 0.147(5)

loop_
_atom_type_symbol
_atom_type_description
_atom_type_scat_dispersion_real
_atom_type_scat_dispersion_imag
_atom_type_scat_source
C C 0.0033 0.0016 'International Tables Vol C Tables 4.2.6.8 and 6.1.1.4'
H H 0.0000 0.0000 'International Tables Vol C Tables 4.2.6.8 and 6.1.1.4'
S S 0.1246 0.1234 'International Tables Vol C Tables 4.2.6.8 and 6.1.1.4'
Cl Cl 0.1484 0.1585 'International Tables Vol C Tables 4.2.6.8 and 6.1.1.4'
W W -0.8490 6.8722 'International Tables Vol C Tables 4.2.6.8 and 6.1.1.4'

loop_
_geom_angle_atom_site_label_1
_geom_angle_atom_site_label_2
_geom_angle_atom_site_label_3
_geom_angle
S44 W1 S1 133.86(3)
S44 W1 S41 86.78(2)
S1 W1 S41 78.01(2)
S44 W1 S4 75.45(2)
S1 W1 S4 86.11(2)
S41 W1 S4 136.28(3)
S44 W1 S24 80.95(3)
S1 W1 S24 136.11(2)
S41 W1 S24 139.07(3)
S4 W1 S24 77.65(3)
S44 W1 S21 138.08(2)
S1 W1 S21 81.38(3)
S41 W1 S21 78.90(3)
S4 W1 S21 138.75(2)
S24 W1 S21 84.63(3)
C2 S1 W1 103.10(10)
C3 S4 W1 103.77(10)
C22 S21 W1 103.20(11)
C23 S24 W1 103.66(10)
C42 S41 W1 102.28(10)
C43 S44 W1 103.22(10)
C3 C2 C5 123.3(3)
C3 C2 S1 121.9(2)
C5 C2 S1 114.7(2)
C2 C3 C11 127.8(3)
C2 C3 S4 120.5(2)
C11 C3 S4 111.5(2)
C10 C5 C6 120.2(3)
C10 C5 C2 120.3(3)
C6 C5 C2 119.5(3)
C7 C6 C5 119.0(4)
C6 C7 C8 120.1(4)
C9 C8 C7 121.3(3)
C10 C9 C8 119.3(4)
C9 C10 C5 120.0(3)
C12 C11 C16 117.0(3)
C12 C11 C3 118.6(3)
C16 C11 C3 124.4(2)
C11 C12 C13 117.8(3)
C12 C13 C14 124.8(3)
C15 C14 C13 117.9(3)
C14 C15 C16 117.6(3)
C15 C16 C11 124.9(3)
C23 C22 C25 125.8(3)
C23 C22 S21 122.0(2)
C25 C22 S21 112.2(2)
C22 C23 C31 126.8(3)
C22 C23 S24 120.9(2)
C31 C23 S24 112.2(2)
C30 C25 C26 117.2(3)
C30 C25 C22 118.1(3)
C26 C25 C22 124.7(3)
C27 C26 C25 123.9(3)
C28 C27 C26 118.1(3)
C27 C28 C29 118.5(3)
C28 C29 C30 123.8(3)
C25 C30 C29 118.5(3)
C32 C31 C36 119.6(3)
C32 C31 C23 120.6(3)
C36 C31 C23 119.9(3)
C33 C32 C31 119.0(3)
C32 C33 C34 121.1(3)
C35 C34 C33 120.3(3)
C34 C35 C36 119.3(3)
C35 C36 C31 120.7(3)
C43 C42 C45 126.9(2)
C43 C42 S41 122.9(2)
C45 C42 S41 110.1(2)
C51 C43 C42 128.6(2)
C51 C43 S44 109.8(2)
C42 C43 S44 121.3(2)
C50 C45 C46 120.5(3)
C50 C45 C42 117.5(3)
C46 C45 C42 122.0(3)
C47 C46 C45 121.1(4)
C48 C47 C46 117.9(4)
C47 C48 C49 121.0(3)
C50 C49 C48 121.4(4)
C45 C50 C49 118.1(4)
C56 C51 C52 119.6(3)
C56 C51 C43 118.1(3)
C52 C51 C43 122.3(3)
C53 C52 C51 123.6(3)
C54 C53 C52 115.9(3)
C53 C54 C55 121.4(3)
C56 C55 C54 122.6(3)
C55 C56 C51 117.0(3)
S141 W2 S144 87.04(2)
S141 W2 S104 133.78(3)
S144 W2 S104 80.02(2)
S141 W2 S121 83.14(2)
S144 W2 S121 138.51(3)
S104 W2 S121 133.27(2)
S141 W2 S124 139.51(3)
S144 W2 S124 76.01(2)
S104 W2 S124 79.59(3)
S121 W2 S124 85.82(2)
S141 W2 S101 75.01(2)
S144 W2 S101 136.44(3)
S104 W2 S101 84.48(2)
S121 W2 S101 79.06(3)
S124 W2 S101 140.23(2)
C102 S101 W2 104.93(10)
C103 S104 W2 105.04(10)
C122 S121 W2 100.86(10)
C123 S124 W2 101.24(10)
C142 S141 W2 103.70(10)
C143 S144 W2 103.29(10)
C103 C102 C105 128.2(3)
C103 C102 S101 119.5(2)
C105 C102 S101 112.1(2)
C102 C103 C111 125.5(3)
C102 C103 S104 121.5(2)
C111 C103 S104 112.9(2)
C106 C105 C110 116.5(3)
C106 C105 C102 121.4(3)
C110 C105 C102 122.2(3)
C105 C106 C107 119.3(3)
C108 C107 C106 123.4(3)
C109 C108 C107 117.8(3)
C108 C109 C110 119.3(3)
C109 C110 C105 123.8(3)
C112 C111 C116 117.5(3)
C112 C111 C103 119.5(3)
C116 C111 C103 122.9(3)
C111 C112 C113 120.2(3)
C114 C113 C112 122.0(3)
C115 C114 C113 118.0(3)
C114 C115 C116 120.7(3)
C111 C116 C115 121.6(3)
C123 C122 C125 124.8(3)
C123 C122 S121 122.6(2)
C125 C122 S121 112.6(2)
C122 C123 C131 127.3(2)
C122 C123 S124 121.8(2)
C131 C123 S124 110.9(2)
C130 C125 C126 120.9(3)
C130 C125 C122 119.1(3)
C126 C125 C122 119.8(3)
C127 C126 C125 119.4(3)
C126 C127 C128 119.3(3)
C127 C128 C129 121.3(3)
C130 C129 C128 119.8(3)
C129 C130 C125 119.2(3)
C132 C131 C136 119.3(3)
C132 C131 C123 116.2(3)
C136 C131 C123 124.4(3)
C131 C132 C133 116.3(3)
C132 C133 C134 124.1(3)
C135 C134 C133 119.8(3)
C134 C135 C136 116.6(3)
C135 C136 C131 123.9(3)
C143 C142 C145 128.1(3)
C143 C142 S141 122.3(2)
C145 C142 S141 109.2(2)
C142 C143 C151 128.3(2)
C142 C143 S144 121.8(2)
C151 C143 S144 109.8(2)
C150 C145 C146 120.2(3)
C150 C145 C142 117.1(3)
C146 C145 C142 122.6(3)
C147 C146 C145 123.1(3)
C148 C147 C146 115.9(3)
C147 C148 C149 121.3(3)
C150 C149 C148 122.7(3)
C145 C150 C149 116.7(3)
C152 C151 C156 120.0(3)
C152 C151 C143 117.2(3)
C156 C151 C143 122.7(3)
C151 C152 C153 116.7(3)
C152 C153 C154 122.8(3)
C155 C154 C153 120.4(3)
C154 C155 C156 116.8(4)
C155 C156 C151 123.2(3)
Cl21 C200 Cl22 109.7(4)
Cl42 C310 Cl41 107.3(7)
Cl32 C300 Cl31 110.2(11)
Cl37 C305 Cl36 109.2(10)

loop_
_geom_bond_atom_site_label_1
_geom_bond_atom_site_label_2
_geom_bond_distance
W1 S44 2.3503(7)
W1 S1 2.3623(7)
W1 S41 2.3720(7)
W1 S4 2.3926(7)
W1 S24 2.4070(7)
W1 S21 2.4243(8)
S1 C2 1.745(3)
S4 C3 1.713(3)
S21 C22 1.727(3)
S24 C23 1.741(3)
S41 C42 1.675(3)
S44 C43 1.689(3)
C2 C3 1.454(4)
C2 C5 1.478(4)
C3 C11 1.503(4)
C5 C10 1.398(5)
C5 C6 1.400(4)
C6 C7 1.379(5)
C7 C8 1.381(6)
C8 C9 1.380(6)
C9 C10 1.375(5)
C11 C12 1.333(4)
C11 C16 1.427(4)
C12 C13 1.407(5)
C13 C14 1.415(5)
C14 C15 1.324(4)
C15 C16 1.407(4)
C22 C23 1.444(4)
C22 C25 1.505(4)
C23 C31 1.491(4)
C25 C30 1.329(4)
C25 C26 1.415(4)
C26 C27 1.410(5)
C27 C28 1.309(5)
C28 C29 1.401(5)
C29 C30 1.402(5)
C31 C32 1.399(4)
C31 C36 1.428(4)
C32 C33 1.399(5)
C33 C34 1.416(5)
C34 C35 1.383(5)
C35 C36 1.403(4)
C42 C43 1.456(4)
C42 C45 1.468(4)
C43 C51 1.453(4)
C45 C50 1.363(5)
C45 C46 1.403(5)
C46 C47 1.376(5)
C47 C48 1.354(7)
C48 C49 1.397(6)
C49 C50 1.367(5)
C51 C56 1.373(4)
C51 C52 1.451(4)
C52 C53 1.378(4)
C53 C54 1.361(4)
C54 C55 1.443(4)
C55 C56 1.373(4)
W2 S141 2.3353(7)
W2 S144 2.3639(7)
W2 S104 2.3882(7)
W2 S121 2.3966(7)
W2 S124 2.4092(7)
W2 S101 2.4159(7)
S101 C102 1.740(3)
S104 C103 1.749(3)
S121 C122 1.716(3)
S124 C123 1.700(3)
S141 C142 1.686(3)
S144 C143 1.681(3)
C102 C103 1.456(4)
C102 C105 1.515(4)
C103 C111 1.495(4)
C105 C106 1.366(4)
C105 C110 1.427(4)
C106 C107 1.422(4)
C107 C108 1.411(5)
C108 C109 1.346(5)
C109 C110 1.414(4)
C111 C112 1.365(4)
C111 C116 1.378(4)
C112 C113 1.399(5)
C113 C114 1.371(5)
C114 C115 1.345(5)
C115 C116 1.401(5)
C122 C123 1.452(4)
C122 C125 1.465(4)
C123 C131 1.482(4)
C125 C130 1.400(4)
C125 C126 1.405(4)
C126 C127 1.361(4)
C127 C128 1.386(5)
C128 C129 1.401(5)
C129 C130 1.351(4)
C131 C132 1.332(4)
C131 C136 1.439(4)
C132 C133 1.387(4)
C133 C134 1.433(5)
C134 C135 1.318(5)
C135 C136 1.389(4)
C142 C143 1.449(4)
C142 C145 1.457(4)
C143 C151 1.472(4)
C145 C150 1.358(4)
C145 C146 1.442(4)
C146 C147 1.368(4)
C147 C148 1.357(4)
C148 C149 1.430(4)
C149 C150 1.366(4)
C151 C152 1.371(4)
C151 C156 1.444(4)
C152 C153 1.375(5)
C153 C154 1.443(6)
C154 C155 1.363(6)
C155 C156 1.367(4)
C200 Cl21 1.699(6)
C200 Cl22 1.780(7)
C310 Cl42 1.685(12)
C310 Cl41 1.847(11)
C300 Cl32 1.691(14)
C300 Cl31 1.859(13)
C305 Cl37 1.683(14)
C305 Cl36 1.861(13)
